data_4330411
loop_
_publ_author_name
'Chen Fu'
'Marianne Wenzel'
'Elisabeth Treutlein'
'Klaus Harms'
'Eric Meggers'

_publ_section_title
;
 Proline as Chiral Auxiliary for the Economical Asymmetric Synthesis of
 Ruthenium(II) Polypyridyl Complexes
;
_journal_name_full 'Inorganic Chemistry'
_journal_page_first 10004
_journal_page_last 10011
_journal_paper_doi 10.1021/ic3015157
_journal_volume 51
_journal_year 2012
_chemical_formula_moiety '2(C25 H24 N5 O2 Ru), 2(N O3), 13(H2 O)'
_chemical_formula_sum 'C25 H37 N6 O11.5 Ru'
_chemical_formula_weight 706.67
_space_group_IT_number 19
_symmetry_cell_setting orthorhombic
_symmetry_space_group_name_Hall 'P 2ac 2ab'
_symmetry_space_group_name_H-M 'P 21 21 21'
_atom_sites_solution_hydrogens geom
_atom_sites_solution_primary direct
_atom_sites_solution_secondary difmap
_audit_creation_method SHELXL-97
_cell_angle_alpha 90.00
_cell_angle_beta 90.00
_cell_angle_gamma 90.00
_cell_formula_units_Z 8
_cell_length_a 13.8864(7)
_cell_length_b 18.8230(9)
_cell_length_c 23.6930(16)
_cell_measurement_reflns_used 19235
_cell_measurement_temperature 100(2)
_cell_measurement_theta_max 24.45
_cell_measurement_theta_min 1.70
_cell_volume 6193.0(6)
_computing_cell_refinement 'STOE X-AREA'
_computing_data_collection 'STOE X-AREA'
_computing_data_reduction 'STOE X-AREA'
_computing_molecular_graphics 'DIAMOND 3.2h'
_computing_structure_refinement 'SHELXL-97 (Sheldrick, 2008)'
_computing_structure_solution SIR-2011
_diffrn_ambient_temperature 100(2)
_diffrn_detector_area_resol_mean 6.67
_diffrn_measured_fraction_theta_full 1.000
_diffrn_measured_fraction_theta_max 1.000
_diffrn_measurement_device_type 'STOE IPDS 2'
_diffrn_measurement_method 'rotation method'
_diffrn_radiation_monochromator graphite
_diffrn_radiation_source 'fine-focus sealed tube'
_diffrn_radiation_type MoK\a
_diffrn_radiation_wavelength 0.71073
_diffrn_reflns_av_R_equivalents 0.1432
_diffrn_reflns_av_sigmaI/netI 0.1730
_diffrn_reflns_limit_h_max 16
_diffrn_reflns_limit_h_min -16
_diffrn_reflns_limit_k_max 22
_diffrn_reflns_limit_k_min -22
_diffrn_reflns_limit_l_max 28
_diffrn_reflns_limit_l_min -28
_diffrn_reflns_number 42032
_diffrn_reflns_theta_full 25.50
_diffrn_reflns_theta_max 25.50
_diffrn_reflns_theta_min 1.38
_exptl_absorpt_coefficient_mu 0.574
_exptl_absorpt_correction_T_max 1.0896
_exptl_absorpt_correction_T_min 0.7850
_exptl_absorpt_correction_type multi-scan
_exptl_absorpt_process_details
;

[c.f. r.h. blessing, acta cryst. (1995), a51, 33-38]

;
_exptl_crystal_colour red
_exptl_crystal_density_diffrn 1.516
_exptl_crystal_description plate
_exptl_crystal_F_000 2920
_exptl_crystal_size_max 0.20
_exptl_crystal_size_mid 0.17
_exptl_crystal_size_min 0.04
_refine_diff_density_max 0.488
_refine_diff_density_min -0.730
_refine_diff_density_rms 0.071
_refine_ls_abs_structure_details 'Flack H D (1983), Acta Cryst. A39, 876-881'
_refine_ls_abs_structure_Flack -0.02(4)
_refine_ls_extinction_method none
_refine_ls_goodness_of_fit_ref 0.780
_refine_ls_hydrogen_treatment constr
_refine_ls_matrix_type full
_refine_ls_number_parameters 802
_refine_ls_number_reflns 11537
_refine_ls_number_restraints 102
_refine_ls_restrained_S_all 0.786
_refine_ls_R_factor_all 0.1396
_refine_ls_R_factor_gt 0.0555
_refine_ls_shift/su_max 0.001
_refine_ls_shift/su_mean 0.000
_refine_ls_structure_factor_coef Fsqd
_refine_ls_weighting_details 'calc w=1/[\s^2^(Fo^2^)+(0.0346P)^2^+0.0000P] where P=(Fo^2^+2Fc^2^)/3'
_refine_ls_weighting_scheme calc
_refine_ls_wR_factor_gt 0.0972
_refine_ls_wR_factor_ref 0.1173
_reflns_number_gt 5048
_reflns_number_total 11537
_reflns_threshold_expression >2sigma(I)
_cod_data_source_file ic3015157_si_001_1.cif
_cod_data_source_block 2a
_cod_database_code 4330411

loop_
_symmetry_equiv_pos_as_xyz
'x, y, z'
'-x+1/2, -y, z+1/2'
'x+1/2, -y+1/2, -z'
'-x, y+1/2, -z+1/2'

loop_
_atom_site_label
_atom_site_type_symbol
_atom_site_fract_x
_atom_site_fract_y
_atom_site_fract_z
_atom_site_U_iso_or_equiv
_atom_site_adp_type
_atom_site_occupancy
_atom_site_symmetry_multiplicity
_atom_site_calc_flag
_atom_site_refinement_flags
C2 C 0.5360(7) 0.6981(4) 0.4448(5) 0.065(3) Uani 1 1 d .
H2 H 0.5691 0.7194 0.4140 0.077 Uiso 1 1 calc R
C3 C 0.5496(9) 0.6244(5) 0.4543(7) 0.091(4) Uani 1 1 d .
H3 H 0.5908 0.5974 0.4305 0.109 Uiso 1 1 calc R
C4 C 0.5022(9) 0.5927(6) 0.4985(7) 0.097(5) Uani 1 1 d .
H4 H 0.5092 0.5432 0.5051 0.116 Uiso 1 1 calc R
C5 C 0.4430(9) 0.6342(5) 0.5343(7) 0.095(4) Uani 1 1 d .
H5 H 0.4097 0.6136 0.5652 0.114 Uiso 1 1 calc R
C6 C 0.4355(8) 0.7085(4) 0.5220(5) 0.067(3) Uani 1 1 d .
C7 C 0.3744(8) 0.7568(6) 0.5560(5) 0.077(4) Uani 1 1 d .
C9 C 0.3168(8) 0.8734(6) 0.5620(5) 0.070(3) Uani 1 1 d .
H9 H 0.3100 0.9197 0.5464 0.085 Uiso 1 1 calc R
C10 C 0.2758(9) 0.8586(7) 0.6140(6) 0.087(4) Uani 1 1 d .
H10 H 0.2445 0.8955 0.6344 0.104 Uiso 1 1 calc R
C11 C 0.2797(9) 0.7917(8) 0.6364(6) 0.087(4) Uani 1 1 d .
H11 H 0.2473 0.7819 0.6708 0.105 Uiso 1 1 calc R
C12 C 0.3308(10) 0.7375(7) 0.6093(6) 0.084(4) Uani 1 1 d .
H12 H 0.3364 0.6912 0.6248 0.101 Uiso 1 1 calc R
C14 C 0.5335(8) 0.8537(4) 0.3432(5) 0.061(3) Uani 1 1 d .
H14 H 0.4777 0.8294 0.3303 0.073 Uiso 1 1 calc R
C15 C 0.5998(10) 0.8762(5) 0.3036(5) 0.075(4) Uani 1 1 d .
H15 H 0.5900 0.8670 0.2646 0.090 Uiso 1 1 calc R
C16 C 0.6818(10) 0.9128(5) 0.3221(6) 0.074(4) Uani 1 1 d .
H16 H 0.7276 0.9301 0.2956 0.089 Uiso 1 1 calc R
C17 C 0.6950(8) 0.9235(4) 0.3794(6) 0.068(3) Uani 1 1 d .
H17 H 0.7513 0.9462 0.3934 0.082 Uiso 1 1 calc R
C18 C 0.6220(9) 0.8996(4) 0.4165(5) 0.056(3) Uani 1 1 d .
C19 C 0.6367(8) 0.9056(5) 0.4776(5) 0.050(3) Uani 1 1 d .
C21 C 0.5675(9) 0.8792(5) 0.5632(5) 0.052(3) Uani 1 1 d .
H21 H 0.5159 0.8587 0.5840 0.063 Uiso 1 1 calc R
C22 C 0.6430(9) 0.9095(6) 0.5928(5) 0.066(3) Uani 1 1 d .
H22 H 0.6449 0.9090 0.6329 0.079 Uiso 1 1 calc R
C23 C 0.7154(10) 0.9403(5) 0.5613(6) 0.069(4) Uani 1 1 d .
H23 H 0.7669 0.9640 0.5799 0.082 Uiso 1 1 calc R
C24 C 0.7140(10) 0.9372(5) 0.5032(6) 0.066(3) Uani 1 1 d .
H24 H 0.7652 0.9565 0.4816 0.079 Uiso 1 1 calc R
C26 C 0.2970(9) 0.8795(4) 0.3748(5) 0.069(3) Uani 1 1 d .
H26 H 0.3259 0.8780 0.3361 0.083 Uiso 1 1 calc R
C27 C 0.1899(8) 0.8747(5) 0.3693(5) 0.074(3) Uani 1 1 d .
H27A H 0.1695 0.8857 0.3303 0.088 Uiso 1 1 calc R
H27B H 0.1579 0.9082 0.3955 0.088 Uiso 1 1 calc R
C28 C 0.1649(9) 0.7981(5) 0.3845(5) 0.083(4) Uani 1 1 d .
H28A H 0.0984 0.7942 0.3993 0.099 Uiso 1 1 calc R
H28B H 0.1724 0.7661 0.3516 0.099 Uiso 1 1 calc R
C29 C 0.2386(9) 0.7827(5) 0.4296(5) 0.072(3) Uani 1 1 d .
H29A H 0.2460 0.7309 0.4353 0.086 Uiso 1 1 calc R
H29B H 0.2201 0.8050 0.4658 0.086 Uiso 1 1 calc R
C30 C 0.3338(8) 0.9481(5) 0.4055(5) 0.061(3) Uani 1 1 d .
N1 N 0.4797(6) 0.7394(4) 0.4764(4) 0.065(3) Uani 1 1 d .
N8 N 0.3673(5) 0.8227(4) 0.5322(4) 0.060(2) Uani 1 1 d .
N13 N 0.5436(6) 0.8640(3) 0.3981(4) 0.049(2) Uani 1 1 d .
N20 N 0.5636(7) 0.8775(4) 0.5066(4) 0.052(2) Uani 1 1 d .
N25 N 0.3303(6) 0.8150(4) 0.4070(4) 0.066(3) Uani 1 1 d .
H25 H 0.3547 0.7833 0.3805 0.080 Uiso 1 1 calc R
O31 O 0.3887(5) 0.9420(3) 0.4483(3) 0.0555(19) Uani 1 1 d .
O32 O 0.3043(5) 1.0061(3) 0.3856(3) 0.073(2) Uani 1 1 d .
Ru1 Ru 0.44605(5) 0.84081(3) 0.46233(4) 0.0539(2) Uani 1 1 d .
C102 C 0.1775(8) 0.1902(4) 0.5671(5) 0.071(3) Uani 1 1 d .
H102 H 0.1481 0.2151 0.5975 0.085 Uiso 1 1 calc R
C103 C 0.1593(8) 0.1181(4) 0.5605(6) 0.080(4) Uani 1 1 d .
H103 H 0.1171 0.0940 0.5856 0.097 Uiso 1 1 calc R
C104 C 0.2031(9) 0.0820(5) 0.5171(6) 0.076(4) Uani 1 1 d .
H104 H 0.1923 0.0325 0.5126 0.092 Uiso 1 1 calc R
C105 C 0.2599(8) 0.1157(4) 0.4819(5) 0.073(4) Uani 1 1 d .
H105 H 0.2892 0.0899 0.4520 0.087 Uiso 1 1 calc R
C106 C 0.2789(8) 0.1892(4) 0.4868(5) 0.062(3) Uani 1 1 d .
C107 C 0.3418(8) 0.2306(4) 0.4511(5) 0.063(3) Uani 1 1 d .
C109 C 0.4053(7) 0.3428(5) 0.4343(5) 0.063(3) Uani 1 1 d .
H109 H 0.4124 0.3911 0.4451 0.076 Uiso 1 1 calc R
C110 C 0.4502(8) 0.3192(5) 0.3858(5) 0.066(3) Uani 1 1 d .
H110 H 0.4883 0.3504 0.3635 0.079 Uiso 1 1 calc R
C111 C 0.4376(9) 0.2467(5) 0.3703(5) 0.077(3) Uani 1 1 d .
H111 H 0.4672 0.2287 0.3371 0.092 Uiso 1 1 calc R
C112 C 0.3836(8) 0.2038(5) 0.4027(5) 0.064(3) Uani 1 1 d .
H112 H 0.3743 0.1555 0.3925 0.077 Uiso 1 1 calc R
C114 C 0.1583(9) 0.3664(5) 0.4327(6) 0.060(3) Uani 1 1 d .
H114 H 0.2072 0.3426 0.4119 0.072 Uiso 1 1 calc R
C115 C 0.0807(8) 0.3997(4) 0.4028(6) 0.066(4) Uani 1 1 d .
H115 H 0.0782 0.3993 0.3627 0.080 Uiso 1 1 calc R
C116 C 0.0094(8) 0.4325(5) 0.4344(6) 0.065(4) Uani 1 1 d .
H116 H -0.0445 0.4539 0.4165 0.078 Uiso 1 1 calc R
C117 C 0.0180(8) 0.4333(5) 0.4915(5) 0.054(3) Uani 1 1 d .
H117 H -0.0290 0.4574 0.5134 0.065 Uiso 1 1 calc R
C118 C 0.0930(8) 0.4001(4) 0.5181(5) 0.052(3) Uani 1 1 d .
C119 C 0.1026(7) 0.3997(4) 0.5805(5) 0.047(3) Uani 1 1 d .
C121 C 0.1936(8) 0.3536(4) 0.6538(5) 0.066(3) Uani 1 1 d .
H121 H 0.2456 0.3254 0.6670 0.079 Uiso 1 1 calc R
C122 C 0.1305(9) 0.3855(5) 0.6936(6) 0.075(4) Uani 1 1 d .
H122 H 0.1403 0.3795 0.7330 0.090 Uiso 1 1 calc R
C123 C 0.0534(9) 0.4258(4) 0.6732(5) 0.060(3) Uani 1 1 d .
H123 H 0.0109 0.4485 0.6989 0.072 Uiso 1 1 calc R
C124 C 0.0396(8) 0.4324(4) 0.6185(5) 0.056(3) Uani 1 1 d .
H124 H -0.0133 0.4594 0.6048 0.067 Uiso 1 1 calc R
C126 C 0.4230(7) 0.3769(4) 0.6199(4) 0.051(3) Uani 1 1 d .
H126 H 0.3929 0.3793 0.6582 0.061 Uiso 1 1 calc R
C127 C 0.5359(7) 0.3720(4) 0.6274(5) 0.065(3) Uani 1 1 d .
H12A H 0.5693 0.4052 0.6016 0.078 Uiso 1 1 calc R
H12B H 0.5549 0.3828 0.6667 0.078 Uiso 1 1 calc R
C128 C 0.5587(9) 0.2959(4) 0.6126(5) 0.068(3) Uani 1 1 d .
H12C H 0.5547 0.2648 0.6462 0.082 Uiso 1 1 calc R
H12D H 0.6236 0.2916 0.5957 0.082 Uiso 1 1 calc R
C129 C 0.4805(8) 0.2779(5) 0.5701(5) 0.069(3) Uani 1 1 d .
H12E H 0.4960 0.2987 0.5328 0.082 Uiso 1 1 calc R
H12F H 0.4747 0.2258 0.5658 0.082 Uiso 1 1 calc R
C130 C 0.3882(9) 0.4395(4) 0.5860(5) 0.060(3) Uani 1 1 d .
N101 N 0.2357(6) 0.2257(3) 0.5316(4) 0.058(2) Uani 1 1 d .
N108 N 0.3515(6) 0.2991(3) 0.4668(5) 0.065(2) Uani 1 1 d .
N113 N 0.1636(7) 0.3679(4) 0.4889(5) 0.052(2) Uani 1 1 d .
N120 N 0.1819(6) 0.3623(4) 0.5993(4) 0.053(2) Uani 1 1 d .
N125 N 0.3917(6) 0.3075(3) 0.5917(3) 0.048(2) Uani 1 1 d .
H125 H 0.3691 0.2773 0.6198 0.058 Uiso 1 1 calc R
O131 O 0.3368(5) 0.4305(3) 0.5430(3) 0.0576(18) Uani 1 1 d .
O132 O 0.4182(5) 0.4998(3) 0.6029(3) 0.066(2) Uani 1 1 d .
Ru2 Ru 0.27591(5) 0.32943(3) 0.53677(4) 0.0535(2) Uani 1 1 d .
N300 N 0.4580(13) 0.6772(12) 0.3167(8) 0.212(8) Uani 1 1 d DU
O301 O 0.5328(14) 0.6286(8) 0.3126(7) 0.196(6) Uani 1 1 d DU
O302 O 0.3683(13) 0.6984(13) 0.3330(8) 0.336(12) Uani 1 1 d DU
O303 O 0.5042(15) 0.7172(8) 0.2721(7) 0.256(7) Uani 1 1 d DU
O407 O 0.3061(6) 0.4391(4) 0.3264(4) 0.103(3) Uani 1 1 d .
H40M H 0.3436 0.4741 0.3205 0.155 Uiso 1 1 d R
H40N H 0.2580 0.4419 0.3044 0.155 Uiso 1 1 d R
N200 N 0.5738(9) 0.8075(7) 0.7240(7) 0.170(6) Uani 1 1 d DU
O201 O 0.5439(14) 0.7404(7) 0.7408(7) 0.259(8) Uani 1 1 d DU
O202 O 0.5015(6) 0.8319(5) 0.6942(4) 0.096(2) Uani 1 1 d DU
O203 O 0.6617(9) 0.8373(5) 0.7393(4) 0.148(4) Uani 1 1 d DU
O405 O 0.4210(13) 0.6736(6) 0.7345(5) 0.267(10) Uani 1 1 d .
H40K H 0.3867 0.6995 0.7130 0.401 Uiso 1 1 d R
H40L H 0.3854 0.6548 0.7596 0.401 Uiso 1 1 d R
O404 O 0.7694(7) 0.4513(3) 0.7205(4) 0.087(2) Uani 1 1 d G
H40I H 0.7962 0.4679 0.7499 0.130 Uiso 1 1 d G
H40J H 0.7357 0.4836 0.7049 0.130 Uiso 1 1 d G
O413 O 0.6663(8) 0.6881(4) 0.2400(5) 0.106(3) Uani 1 1 d G
H41G H 0.7190 0.6653 0.2421 0.159 Uiso 1 1 d G
H41H H 0.6194 0.6590 0.2415 0.159 Uiso 1 1 d G
O406 O 0.2295(9) 0.3065(4) 0.3035(5) 0.126(4) Uani 1 1 d G
H40Q H 0.2893 0.3129 0.2973 0.189 Uiso 1 1 d G
H40R H 0.2074 0.2765 0.2799 0.189 Uiso 1 1 d G
O401 O 0.3113(8) 0.4820(4) 0.7710(4) 0.133(4) Uani 1 1 d .
H40O H 0.3557 0.4966 0.7491 0.199 Uiso 1 1 d R
H40P H 0.3333 0.4495 0.7923 0.199 Uiso 1 1 d R
O403 O 0.5910(7) 0.4569(4) 0.7704(3) 0.089(3) Uani 1 1 d G
H40G H 0.5958 0.4861 0.7976 0.133 Uiso 1 1 d G
H40H H 0.5826 0.4152 0.7832 0.133 Uiso 1 1 d G
O412 O 0.8425(9) 0.3025(4) 0.3216(4) 0.116(4) Uani 1 1 d G
H41A H 0.8385 0.2933 0.3566 0.173 Uiso 1 1 d G
H41B H 0.8396 0.3473 0.3167 0.173 Uiso 1 1 d G
O402 O 0.4627(7) 0.5382(4) 0.7083(3) 0.115(3) Uani 1 1 d G
H40C H 0.5123 0.5149 0.7181 0.172 Uiso 1 1 d G
H40D H 0.4443 0.5245 0.6759 0.172 Uiso 1 1 d G
O409 O 0.4805(8) 0.4941(4) 0.3600(3) 0.148(4) Uani 1 1 d G
H40A H 0.4985 0.4835 0.3933 0.222 Uiso 1 1 d G
H40B H 0.4570 0.5358 0.3598 0.222 Uiso 1 1 d G
O411 O 0.8214(7) 0.4505(4) 0.3479(4) 0.107(3) Uani 1 1 d .
H41E H 0.8196 0.4917 0.3626 0.160 Uiso 1 1 d R
H41F H 0.7679 0.4417 0.3320 0.160 Uiso 1 1 d R
O410 O 0.6344(7) 0.4552(5) 0.2936(5) 0.137(4) Uani 1 1 d .
H41C H 0.6040 0.4927 0.3024 0.206 Uiso 1 1 d R
H41D H 0.6199 0.4432 0.2601 0.206 Uiso 1 1 d R
O408 O 0.6448(7) 0.3122(4) 0.2780(6) 0.122(3) Uani 1 1 d G
H40E H 0.6434 0.3559 0.2870 0.183 Uiso 1 1 d G
H40F H 0.7029 0.2987 0.2746 0.183 Uiso 1 1 d G

loop_
_atom_site_aniso_label
_atom_site_aniso_U_11
_atom_site_aniso_U_22
_atom_site_aniso_U_33
_atom_site_aniso_U_23
_atom_site_aniso_U_13
_atom_site_aniso_U_12
C2 0.059(7) 0.045(5) 0.090(9) 0.012(5) -0.014(7) -0.013(5)
C3 0.079(8) 0.049(5) 0.145(13) 0.015(7) -0.029(11) 0.011(6)
C4 0.068(9) 0.051(6) 0.171(15) 0.026(8) -0.015(9) -0.006(6)
C5 0.073(8) 0.074(6) 0.139(11) 0.051(9) -0.050(11) -0.016(6)
C6 0.052(7) 0.050(5) 0.100(11) 0.008(6) -0.013(7) -0.008(5)
C7 0.066(8) 0.077(7) 0.087(10) 0.007(6) -0.013(7) -0.029(6)
C9 0.065(8) 0.079(7) 0.067(9) 0.002(6) -0.015(7) 0.009(6)
C10 0.065(8) 0.124(10) 0.071(9) -0.014(8) 0.017(8) 0.004(8)
C11 0.061(9) 0.133(11) 0.068(9) 0.023(8) 0.003(8) -0.034(9)
C12 0.087(10) 0.089(8) 0.078(10) 0.016(7) 0.018(8) -0.025(7)
C14 0.072(9) 0.038(5) 0.072(8) -0.014(5) 0.014(7) 0.002(5)
C15 0.098(11) 0.063(6) 0.064(8) 0.006(6) 0.008(8) 0.017(6)
C16 0.077(9) 0.049(6) 0.095(11) 0.011(6) 0.021(8) 0.016(6)
C17 0.072(9) 0.040(5) 0.092(10) 0.019(6) 0.009(8) 0.020(5)
C18 0.068(8) 0.035(5) 0.064(8) 0.012(5) 0.005(7) 0.007(5)
C19 0.052(7) 0.031(4) 0.067(10) 0.002(5) 0.018(7) 0.001(4)
C21 0.059(9) 0.041(5) 0.056(8) 0.003(5) 0.006(7) -0.003(5)
C22 0.067(9) 0.057(6) 0.074(9) -0.003(6) 0.003(8) 0.006(6)
C23 0.071(9) 0.038(5) 0.097(10) 0.003(6) -0.006(8) -0.005(6)
C24 0.082(10) 0.038(5) 0.078(10) 0.004(6) 0.014(9) 0.013(6)
C26 0.095(11) 0.045(5) 0.068(8) 0.007(5) -0.017(8) -0.013(6)
C27 0.068(9) 0.069(6) 0.084(9) -0.009(6) -0.005(7) -0.005(6)
C28 0.071(9) 0.082(7) 0.095(10) 0.001(7) -0.004(8) -0.023(6)
C29 0.072(9) 0.060(5) 0.083(9) -0.003(5) -0.002(8) -0.021(6)
C30 0.052(7) 0.045(5) 0.085(9) 0.007(5) -0.007(7) -0.009(5)
N1 0.058(6) 0.050(4) 0.087(8) -0.005(5) 0.001(6) 0.001(4)
N8 0.055(5) 0.055(4) 0.071(6) 0.006(5) 0.008(6) -0.015(4)
N13 0.050(6) 0.035(4) 0.061(6) 0.006(4) 0.010(5) 0.001(4)
N20 0.060(7) 0.041(4) 0.054(7) 0.005(4) -0.004(6) -0.007(5)
N25 0.062(6) 0.044(4) 0.094(7) -0.003(4) 0.004(6) -0.017(4)
O31 0.058(4) 0.041(3) 0.068(5) -0.003(3) -0.004(4) -0.001(3)
O32 0.084(6) 0.042(3) 0.092(6) -0.003(3) -0.015(5) 0.008(3)
Ru1 0.0623(5) 0.0368(3) 0.0625(5) 0.0016(4) 0.0031(6) -0.0048(3)
C102 0.095(9) 0.035(5) 0.082(8) 0.005(5) 0.015(7) 0.003(5)
C103 0.064(8) 0.033(5) 0.145(13) 0.004(6) 0.008(8) -0.002(5)
C104 0.072(9) 0.037(5) 0.120(12) -0.006(6) 0.002(8) 0.000(5)
C105 0.074(8) 0.031(4) 0.112(12) -0.018(5) -0.016(8) 0.016(5)
C106 0.057(7) 0.042(5) 0.086(9) 0.003(5) -0.008(6) 0.008(5)
C107 0.076(8) 0.042(5) 0.070(8) 0.002(5) 0.003(7) 0.016(5)
C109 0.052(6) 0.042(5) 0.095(8) 0.000(5) 0.002(6) -0.003(5)
C110 0.069(7) 0.061(6) 0.068(7) 0.005(5) 0.014(7) -0.003(6)
C111 0.072(9) 0.073(7) 0.086(9) -0.010(6) -0.012(8) 0.026(7)
C112 0.068(8) 0.049(5) 0.075(8) 0.006(6) 0.008(7) 0.009(5)
C114 0.058(9) 0.043(6) 0.080(10) 0.001(6) 0.014(8) 0.005(6)
C115 0.059(8) 0.031(5) 0.110(11) -0.006(6) -0.021(8) -0.002(5)
C116 0.040(7) 0.046(6) 0.110(12) -0.012(7) -0.022(8) 0.011(5)
C117 0.060(8) 0.034(5) 0.069(8) -0.012(5) -0.001(7) -0.011(5)
C118 0.060(8) 0.031(4) 0.064(9) 0.008(4) -0.010(6) 0.004(5)
C119 0.039(6) 0.023(4) 0.080(9) 0.000(4) 0.006(6) -0.008(4)
C121 0.082(9) 0.033(5) 0.082(8) 0.008(5) 0.016(7) 0.003(5)
C122 0.079(9) 0.044(5) 0.102(10) 0.004(6) -0.004(8) 0.014(6)
C123 0.065(8) 0.039(5) 0.078(8) -0.008(5) 0.036(7) -0.004(5)
C124 0.055(7) 0.036(4) 0.077(8) -0.004(5) 0.021(7) -0.001(5)
C126 0.040(6) 0.044(4) 0.069(7) 0.002(5) -0.010(6) -0.004(4)
C127 0.061(8) 0.040(4) 0.094(8) 0.002(5) -0.014(7) 0.001(5)
C128 0.068(8) 0.050(5) 0.087(8) 0.003(5) 0.010(8) 0.020(5)
C129 0.064(8) 0.051(5) 0.092(9) -0.019(5) -0.016(7) 0.017(5)
C130 0.086(9) 0.027(4) 0.068(7) 0.002(5) 0.017(7) -0.006(5)
N101 0.050(5) 0.042(3) 0.080(6) -0.014(5) 0.001(6) 0.011(4)
N108 0.079(6) 0.044(4) 0.070(6) -0.019(5) -0.012(7) 0.015(4)
N113 0.050(6) 0.031(4) 0.076(7) -0.007(4) 0.015(6) 0.001(4)
N120 0.053(6) 0.038(4) 0.067(6) 0.000(4) 0.004(5) 0.003(4)
N125 0.045(5) 0.033(3) 0.066(6) 0.003(3) 0.013(5) 0.003(3)
O131 0.063(4) 0.041(3) 0.070(5) 0.009(4) -0.012(5) 0.004(3)
O132 0.071(6) 0.053(3) 0.074(5) 0.003(3) -0.005(4) -0.010(4)
Ru2 0.0539(5) 0.0350(3) 0.0716(6) 0.0020(4) 0.0019(6) 0.0053(3)
N300 0.215(19) 0.31(2) 0.108(12) -0.029(16) 0.003(15) -0.082(14)
O301 0.267(18) 0.197(12) 0.125(10) -0.023(9) -0.001(13) -0.069(11)
O302 0.181(14) 0.56(3) 0.269(18) -0.306(19) 0.050(12) -0.112(15)
O303 0.38(2) 0.213(12) 0.173(14) -0.006(10) 0.036(13) -0.106(13)
O407 0.086(7) 0.112(6) 0.112(7) 0.015(5) 0.018(6) 0.024(5)
N200 0.155(12) 0.132(10) 0.222(16) 0.057(10) -0.047(11) -0.012(8)
O201 0.329(19) 0.158(10) 0.291(18) 0.096(11) -0.024(16) -0.068(11)
O202 0.092(6) 0.103(5) 0.092(6) -0.006(5) -0.009(5) 0.027(5)
O203 0.180(9) 0.121(7) 0.142(8) -0.006(7) -0.087(8) -0.031(7)
O405 0.45(2) 0.131(9) 0.221(14) 0.088(9) 0.218(16) 0.176(13)
O404 0.099(7) 0.070(4) 0.091(7) -0.003(4) 0.006(5) -0.013(5)
O413 0.133(8) 0.067(5) 0.119(7) 0.025(5) -0.008(8) 0.019(5)
O406 0.149(9) 0.075(5) 0.155(10) 0.041(5) 0.058(8) 0.018(6)
O401 0.163(10) 0.103(6) 0.132(8) 0.030(6) -0.028(8) 0.014(6)
O403 0.085(6) 0.077(5) 0.105(7) -0.004(4) -0.010(6) -0.016(5)
O412 0.151(9) 0.084(6) 0.112(8) 0.032(5) -0.047(8) -0.029(6)
O402 0.115(8) 0.103(6) 0.125(8) -0.016(5) -0.023(7) 0.017(6)
O409 0.214(13) 0.073(5) 0.158(10) -0.007(6) -0.004(9) 0.038(6)
O411 0.132(8) 0.081(5) 0.107(7) 0.018(5) -0.018(6) -0.004(5)
O410 0.111(8) 0.098(6) 0.203(12) 0.054(7) 0.043(8) 0.026(6)
O408 0.135(8) 0.067(5) 0.165(10) -0.006(5) 0.006(9) -0.010(5)

loop_
_atom_type_symbol
_atom_type_description
_atom_type_scat_dispersion_real
_atom_type_scat_dispersion_imag
_atom_type_scat_source
C C 0.0033 0.0016 'International Tables Vol C Tables 4.2.6.8 and 6.1.1.4'
H H 0.0000 0.0000 'International Tables Vol C Tables 4.2.6.8 and 6.1.1.4'
N N 0.0061 0.0033 'International Tables Vol C Tables 4.2.6.8 and 6.1.1.4'
O O 0.0106 0.0060 'International Tables Vol C Tables 4.2.6.8 and 6.1.1.4'
Ru Ru -1.2594 0.8363 'International Tables Vol C Tables 4.2.6.8 and 6.1.1.4'

loop_
_geom_angle_atom_site_label_1
_geom_angle_atom_site_label_2
_geom_angle_atom_site_label_3
_geom_angle
N1 C2 C3 124.0(11)
N1 C2 H2 118.0
C3 C2 H2 118.0
C4 C3 C2 118.8(13)
C4 C3 H3 120.6
C2 C3 H3 120.6
C3 C4 C5 119.7(11)
C3 C4 H4 120.1
C5 C4 H4 120.1
C4 C5 C6 117.3(14)
C4 C5 H5 121.3
C6 C5 H5 121.3
N1 C6 C5 122.8(12)
N1 C6 C7 115.2(8)
C5 C6 C7 121.9(12)
N8 C7 C12 123.9(11)
N8 C7 C6 111.9(10)
C12 C7 C6 124.2(11)
N8 C9 C10 121.6(10)
N8 C9 H9 119.2
C10 C9 H9 119.2
C11 C10 C9 120.9(12)
C11 C10 H10 119.6
C9 C10 H10 119.6
C10 C11 C12 120.9(12)
C10 C11 H11 119.5
C12 C11 H11 119.5
C11 C12 C7 115.5(11)
C11 C12 H12 122.3
C7 C12 H12 122.3
N13 C14 C15 123.5(11)
N13 C14 H14 118.2
C15 C14 H14 118.2
C14 C15 C16 118.7(11)
C14 C15 H15 120.7
C16 C15 H15 120.7
C17 C16 C15 119.1(12)
C17 C16 H16 120.5
C15 C16 H16 120.5
C16 C17 C18 117.8(12)
C16 C17 H17 121.1
C18 C17 H17 121.1
N13 C18 C17 122.3(10)
N13 C18 C19 118.0(10)
C17 C18 C19 119.2(11)
N20 C19 C24 122.7(10)
N20 C19 C18 111.8(11)
C24 C19 C18 125.5(11)
N20 C21 C22 123.1(12)
N20 C21 H21 118.5
C22 C21 H21 118.5
C23 C22 C21 116.8(12)
C23 C22 H22 121.6
C21 C22 H22 121.6
C24 C23 C22 120.8(14)
C24 C23 H23 119.6
C22 C23 H23 119.6
C19 C24 C23 118.2(13)
C19 C24 H24 120.9
C23 C24 H24 120.9
C27 C26 N25 107.4(9)
C27 C26 C30 114.5(9)
N25 C26 C30 109.2(8)
C27 C26 H26 108.5
N25 C26 H26 108.5
C30 C26 H26 108.5
C26 C27 C28 105.4(9)
C26 C27 H27A 110.7
C28 C27 H27A 110.7
C26 C27 H27B 110.7
C28 C27 H27B 110.7
H27A C27 H27B 108.8
C29 C28 C27 101.1(9)
C29 C28 H28A 111.5
C27 C28 H28A 111.5
C29 C28 H28B 111.5
C27 C28 H28B 111.5
H28A C28 H28B 109.4
C28 C29 N25 104.1(9)
C28 C29 H29A 110.9
N25 C29 H29A 110.9
C28 C29 H29B 110.9
N25 C29 H29B 110.9
H29A C29 H29B 108.9
O32 C30 O31 124.9(9)
O32 C30 C26 115.8(10)
O31 C30 C26 119.4(8)
C2 N1 C6 117.2(8)
C2 N1 Ru1 127.0(7)
C6 N1 Ru1 115.6(7)
C7 N8 C9 117.1(10)
C7 N8 Ru1 117.0(8)
C9 N8 Ru1 125.4(7)
C14 N13 C18 118.5(9)
C14 N13 Ru1 128.2(8)
C18 N13 Ru1 113.0(7)
C19 N20 C21 118.3(11)
C19 N20 Ru1 118.3(8)
C21 N20 Ru1 123.2(10)
C26 N25 C29 104.2(8)
C26 N25 Ru1 111.0(5)
C29 N25 Ru1 120.7(7)
C26 N25 H25 106.7
C29 N25 H25 106.7
Ru1 N25 H25 106.7
C30 O31 Ru1 115.9(5)
N1 Ru1 N8 80.1(4)
N1 Ru1 N20 92.9(3)
N8 Ru1 N20 94.0(4)
N1 Ru1 N13 99.8(3)
N8 Ru1 N13 171.6(3)
N20 Ru1 N13 77.7(4)
N1 Ru1 O31 171.2(3)
N8 Ru1 O31 94.5(3)
N20 Ru1 O31 94.4(3)
N13 Ru1 O31 86.6(2)
N1 Ru1 N25 93.5(3)
N8 Ru1 N25 93.3(3)
N20 Ru1 N25 171.1(3)
N13 Ru1 N25 95.1(4)
O31 Ru1 N25 79.8(3)
N101 C102 C103 121.6(11)
N101 C102 H102 119.2
C103 C102 H102 119.2
C104 C103 C102 119.1(11)
C104 C103 H103 120.4
C102 C103 H103 120.4
C105 C104 C103 120.2(9)
C105 C104 H104 119.9
C103 C104 H104 119.9
C104 C105 C106 122.3(11)
C104 C105 H105 118.8
C106 C105 H105 118.9
N101 C106 C105 117.6(10)
N101 C106 C107 116.0(7)
C105 C106 C107 126.4(10)
N108 C107 C112 122.4(10)
N108 C107 C106 114.6(10)
C112 C107 C106 122.9(9)
N108 C109 C110 121.9(9)
N108 C109 H109 119.1
C110 C109 H109 119.1
C109 C110 C111 117.8(10)
C109 C110 H110 121.1
C111 C110 H110 121.1
C112 C111 C110 119.8(11)
C112 C111 H111 120.1
C110 C111 H111 120.1
C111 C112 C107 119.4(10)
C111 C112 H112 120.3
C107 C112 H112 120.3
N113 C114 C115 121.6(12)
N113 C114 H114 119.2
C115 C114 H114 119.2
C116 C115 C114 117.7(12)
C116 C115 H115 121.2
C114 C115 H115 121.2
C117 C116 C115 118.7(12)
C117 C116 H116 120.7
C115 C116 H116 120.7
C116 C117 C118 121.4(12)
C116 C117 H117 119.3
C118 C117 H117 119.3
N113 C118 C117 121.6(11)
N113 C118 C119 116.4(10)
C117 C118 C119 122.0(11)
N120 C119 C124 120.9(10)
N120 C119 C118 113.4(9)
C124 C119 C118 125.7(10)
N120 C121 C122 121.7(11)
N120 C121 H121 119.2
C122 C121 H121 119.2
C123 C122 C121 118.2(11)
C123 C122 H122 120.9
C121 C122 H122 120.9
C124 C123 C122 120.2(11)
C124 C123 H123 119.9
C122 C123 H123 119.9
C123 C124 C119 120.1(11)
C123 C124 H124 119.9
C119 C124 H124 119.9
C130 C126 N125 110.1(8)
C130 C126 C127 115.1(8)
N125 C126 C127 106.3(7)
C130 C126 H126 108.4
N125 C126 H126 108.4
C127 C126 H126 108.4
C128 C127 C126 103.8(8)
C128 C127 H12A 111.0
C126 C127 H12A 111.0
C128 C127 H12B 111.0
C126 C127 H12B 111.0
H12A C127 H12B 109.0
C127 C128 C129 102.5(9)
C127 C128 H12C 111.3
C129 C128 H12C 111.3
C127 C128 H12D 111.3
C129 C128 H12D 111.3
H12C C128 H12D 109.2
N125 C129 C128 106.7(8)
N125 C129 H12E 110.4
C128 C129 H12E 110.4
N125 C129 H12F 110.4
C128 C129 H12F 110.4
H12E C129 H12F 108.6
O131 C130 O132 124.2(9)
O131 C130 C126 120.6(7)
O132 C130 C126 115.1(10)
C102 N101 C106 119.3(7)
C102 N101 Ru2 127.1(7)
C106 N101 Ru2 113.5(6)
C107 N108 C109 118.7(10)
C107 N108 Ru2 116.0(8)
C109 N108 Ru2 125.2(6)
C114 N113 C118 118.9(11)
C114 N113 Ru2 125.7(9)
C118 N113 Ru2 115.3(8)
C121 N120 C119 118.7(9)
C121 N120 Ru2 126.2(8)
C119 N120 Ru2 115.0(7)
C129 N125 C126 104.0(7)
C129 N125 Ru2 120.4(6)
C126 N125 Ru2 108.6(5)
C129 N125 H125 107.7
C126 N125 H125 107.7
Ru2 N125 H125 107.7
C130 O131 Ru2 114.3(5)
N101 Ru2 N108 79.9(3)
N101 Ru2 N113 95.5(3)
N108 Ru2 N113 92.3(4)
N101 Ru2 N120 99.0(3)
N108 Ru2 N120 171.3(4)
N113 Ru2 N120 79.2(4)
N101 Ru2 O131 172.0(3)
N108 Ru2 O131 96.0(3)
N113 Ru2 O131 91.4(3)
N120 Ru2 O131 86.2(3)
N101 Ru2 N125 93.4(3)
N108 Ru2 N125 93.1(3)
N113 Ru2 N125 170.3(3)
N120 Ru2 N125 95.6(3)
O131 Ru2 N125 80.0(3)
O302 N300 O301 154(2)
O302 N300 O303 117(2)
O301 N300 O303 87.7(14)
H40M O407 H40N 109.4
O202 N200 O201 104.1(12)
O202 N200 O203 132.1(11)
O201 N200 O203 123.7(13)
H40K O405 H40L 109.5
H40I O404 H40J 109.5
H41G O413 H41H 109.4
H40Q O406 H40R 109.5
H40O O401 H40P 109.5
H40G O403 H40H 109.6
H41A O412 H41B 109.4
H40C O402 H40D 109.5
H40A O409 H40B 109.5
H41E O411 H41F 109.4
H41C O410 H41D 109.5
H40E O408 H40F 109.6

loop_
_geom_bond_atom_site_label_1
_geom_bond_atom_site_label_2
_geom_bond_distance
C2 N1 1.333(12)
C2 C3 1.419(11)
C2 H2 0.9500
C3 C4 1.373(18)
C3 H3 0.9500
C4 C5 1.416(18)
C4 H4 0.9500
C5 C6 1.433(12)
C5 H5 0.9500
C6 N1 1.372(13)
C6 C7 1.481(14)
C7 N8 1.366(12)
C7 C12 1.446(15)
C9 N8 1.379(12)
C9 C10 1.387(15)
C9 H9 0.9500
C10 C11 1.368(16)
C10 H10 0.9500
C11 C12 1.398(17)
C11 H11 0.9500
C12 H12 0.9500
C14 N13 1.322(12)
C14 C15 1.381(14)
C14 H14 0.9500
C15 C16 1.402(16)
C15 H15 0.9500
C16 C17 1.387(15)
C16 H16 0.9500
C17 C18 1.416(14)
C17 H17 0.9500
C18 N13 1.351(13)
C18 C19 1.466(15)
C19 N20 1.334(13)
C19 C24 1.369(15)
C21 N20 1.343(11)
C21 C22 1.384(15)
C21 H21 0.9500
C22 C23 1.381(16)
C22 H22 0.9500
C23 C24 1.376(13)
C23 H23 0.9500
C24 H24 0.9500
C26 C27 1.495(15)
C26 N25 1.507(11)
C26 C30 1.567(13)
C26 H26 1.0000
C27 C28 1.524(13)
C27 H27A 0.9900
C27 H27B 0.9900
C28 C29 1.508(15)
C28 H28A 0.9900
C28 H28B 0.9900
C29 N25 1.509(13)
C29 H29A 0.9900
C29 H29B 0.9900
C30 O32 1.258(10)
C30 O31 1.274(11)
N1 Ru1 1.993(7)
N8 Ru1 2.014(9)
N13 Ru1 2.084(8)
N20 Ru1 2.060(10)
N25 Ru1 2.131(9)
N25 H25 0.9300
O31 Ru1 2.090(6)
C102 N101 1.345(12)
C102 C103 1.391(11)
C102 H102 0.9500
C103 C104 1.374(15)
C103 H103 0.9500
C104 C105 1.312(14)
C104 H104 0.9500
C105 C106 1.412(11)
C105 H105 0.9500
C106 N101 1.400(12)
C106 C107 1.443(13)
C107 N108 1.350(10)
C107 C112 1.380(14)
C109 N108 1.352(12)
C109 C110 1.381(13)
C109 H109 0.9500
C110 C111 1.424(13)
C110 H110 0.9500
C111 C112 1.344(14)
C111 H111 0.9500
C112 H112 0.9500
C114 N113 1.334(11)
C114 C115 1.434(15)
C114 H114 0.9500
C115 C116 1.387(15)
C115 H115 0.9500
C116 C117 1.357(13)
C116 H116 0.9500
C117 C118 1.369(14)
C117 H117 0.9500
C118 N113 1.344(13)
C118 C119 1.483(14)
C119 N120 1.382(12)
C119 C124 1.399(13)
C121 N120 1.312(12)
C121 C122 1.420(14)
C121 H121 0.9500
C122 C123 1.398(15)
C122 H122 0.9500
C123 C124 1.317(14)
C123 H123 0.9500
C124 H124 0.9500
C126 C130 1.505(12)
C126 N125 1.531(10)
C126 C127 1.580(13)
C126 H126 1.0000
C127 C128 1.507(10)
C127 H12A 0.9900
C127 H12B 0.9900
C128 C129 1.520(14)
C128 H12C 0.9900
C128 H12D 0.9900
C129 N125 1.448(12)
C129 H12E 0.9900
C129 H12F 0.9900
C130 O131 1.256(12)
C130 O132 1.272(10)
N101 Ru2 2.035(6)
N108 Ru2 2.043(10)
N113 Ru2 2.060(10)
N120 Ru2 2.070(8)
N125 Ru2 2.109(8)
N125 H125 0.9300
O131 Ru2 2.087(5)
N300 O302 1.363(14)
N300 O301 1.387(14)
N300 O303 1.448(15)
O407 H40M 0.8512
O407 H40N 0.8502
N200 O202 1.311(11)
N200 O201 1.388(12)
N200 O203 1.392(11)
O405 H40K 0.8507
O405 H40L 0.8496
O404 H40I 0.8499
O404 H40J 0.8510
O413 H41G 0.8506
O413 H41H 0.8502
O406 H40Q 0.8505
O406 H40R 0.8515
O401 H40O 0.8494
O401 H40P 0.8505
O403 H40G 0.8499
O403 H40H 0.8501
O412 H41A 0.8499
O412 H41B 0.8517
O402 H40C 0.8498
O402 H40D 0.8489
O409 H40A 0.8493
O409 H40B 0.8500
O411 H41E 0.8503
O411 H41F 0.8501
O410 H41C 0.8492
O410 H41D 0.8504
O408 H40E 0.8492
O408 H40F 0.8500

loop_
_geom_hbond_atom_site_label_D
_geom_hbond_atom_site_label_H
_geom_hbond_atom_site_label_A
_geom_hbond_distance_DH
_geom_hbond_distance_HA
_geom_hbond_distance_DA
_geom_hbond_angle_DHA
_geom_hbond_site_symmetry_A
O404 H40I O410 0.85 2.02 2.808(12) 153.0 2_665
O413 H41G O404 0.85 2.26 2.810(10) 122.5 2_664
O412 H41B O411 0.85 2.09 2.870(12) 151.1 .
O406 H40Q O407 0.85 2.49 2.767(13) 100.3 .
O403 H40G O411 0.85 2.04 2.809(11) 149.9 2_665
O407 H40N O401 0.85 1.90 2.567(13) 134.5 2_564
O407 H40M O409 0.85 2.15 2.751(14) 127.1 .
O401 H40O O402 0.85 1.94 2.783(13) 171.8 .
O411 H41F O410 0.85 2.08 2.900(14) 161.7 .
O402 H40D O132 0.85 1.83 2.672(10) 173.0 .
O402 H40C O403 0.85 1.98 2.772(12) 154.7 .
O409 H40B O301 0.85 2.33 2.864(16) 121.5 .
O408 H40E O410 0.85 1.88 2.720(12) 169.9 .
O410 H41C O409 0.85 2.19 2.753(14) 123.5 .
O405 H40L O406 0.85 2.04 2.679(18) 131.5 2_565
N25 H25 O302 0.93 1.96 2.858(18) 160.8 .
O413 H41H O301 0.85 2.15 2.77(2) 129.4 .
O403 H40H O202 0.85 2.03 2.809(11) 152.7 4_646

loop_
_geom_torsion_atom_site_label_1
_geom_torsion_atom_site_label_2
_geom_torsion_atom_site_label_3
_geom_torsion_atom_site_label_4
_geom_torsion
N1 C2 C3 C4 0.1(18)
C2 C3 C4 C5 -1.5(19)
C3 C4 C5 C6 0.2(19)
C4 C5 C6 N1 2.6(18)
C4 C5 C6 C7 179.1(11)
N1 C6 C7 N8 5.3(13)
C5 C6 C7 N8 -171.4(10)
N1 C6 C7 C12 -172.3(10)
C5 C6 C7 C12 11.0(17)
N8 C9 C10 C11 -3.4(19)
C9 C10 C11 C12 4(2)
C10 C11 C12 C7 -2.4(19)
N8 C7 C12 C11 -0.5(17)
C6 C7 C12 C11 176.9(11)
N13 C14 C15 C16 -0.9(14)
C14 C15 C16 C17 1.9(15)
C15 C16 C17 C18 -3.0(14)
C16 C17 C18 N13 3.4(13)
C16 C17 C18 C19 175.8(8)
N13 C18 C19 N20 -4.1(12)
C17 C18 C19 N20 -176.8(8)
N13 C18 C19 C24 177.3(8)
C17 C18 C19 C24 4.6(14)
N20 C21 C22 C23 1.6(17)
C21 C22 C23 C24 -3.4(17)
N20 C19 C24 C23 -0.4(16)
C18 C19 C24 C23 178.0(9)
C22 C23 C24 C19 2.9(18)
N25 C26 C27 C28 -14.8(13)
C30 C26 C27 C28 -136.2(9)
C26 C27 C28 C29 34.9(13)
C27 C28 C29 N25 -42.3(11)
C27 C26 C30 O32 -53.9(14)
N25 C26 C30 O32 -174.4(9)
C27 C26 C30 O31 125.0(11)
N25 C26 C30 O31 4.6(14)
C3 C2 N1 C6 2.5(15)
C3 C2 N1 Ru1 -173.7(8)
C5 C6 N1 C2 -3.9(15)
C7 C6 N1 C2 179.4(9)
C5 C6 N1 Ru1 172.8(9)
C7 C6 N1 Ru1 -3.9(12)
C12 C7 N8 C9 1.4(15)
C6 C7 N8 C9 -176.2(9)
C12 C7 N8 Ru1 173.3(9)
C6 C7 N8 Ru1 -4.4(11)
C10 C9 N8 C7 0.5(15)
C10 C9 N8 Ru1 -170.6(9)
C15 C14 N13 C18 1.2(13)
C15 C14 N13 Ru1 174.7(7)
C17 C18 N13 C14 -2.5(12)
C19 C18 N13 C14 -174.9(8)
C17 C18 N13 Ru1 -176.9(6)
C19 C18 N13 Ru1 10.6(10)
C24 C19 N20 C21 -1.4(16)
C18 C19 N20 C21 180.0(9)
C24 C19 N20 Ru1 173.9(7)
C18 C19 N20 Ru1 -4.7(10)
C22 C21 N20 C19 0.8(18)
C22 C21 N20 Ru1 -174.3(7)
C27 C26 N25 C29 -11.5(11)
C30 C26 N25 C29 113.2(9)
C27 C26 N25 Ru1 -142.8(8)
C30 C26 N25 Ru1 -18.1(11)
C28 C29 N25 C26 33.8(10)
C28 C29 N25 Ru1 159.2(6)
O32 C30 O31 Ru1 -169.0(8)
C26 C30 O31 Ru1 12.2(12)
C2 N1 Ru1 N8 177.5(9)
C6 N1 Ru1 N8 1.2(7)
C2 N1 Ru1 N20 -89.0(9)
C6 N1 Ru1 N20 94.7(8)
C2 N1 Ru1 N13 -11.0(9)
C6 N1 Ru1 N13 172.7(7)
C2 N1 Ru1 O31 125(2)
C6 N1 Ru1 O31 -51(3)
C2 N1 Ru1 N25 84.8(9)
C6 N1 Ru1 N25 -91.6(8)
C7 N8 Ru1 N1 1.9(7)
C9 N8 Ru1 N1 173.1(9)
C7 N8 Ru1 N20 -90.3(7)
C9 N8 Ru1 N20 80.8(8)
C7 N8 Ru1 N13 -88(2)
C9 N8 Ru1 N13 83(2)
C7 N8 Ru1 O31 174.9(7)
C9 N8 Ru1 O31 -14.0(8)
C7 N8 Ru1 N25 94.9(7)
C9 N8 Ru1 N25 -94.0(8)
C19 N20 Ru1 N1 107.4(7)
C21 N20 Ru1 N1 -77.6(9)
C19 N20 Ru1 N8 -172.4(7)
C21 N20 Ru1 N8 2.7(9)
C19 N20 Ru1 N13 8.0(7)
C21 N20 Ru1 N13 -177.0(9)
C19 N20 Ru1 O31 -77.5(7)
C21 N20 Ru1 O31 97.5(9)
C19 N20 Ru1 N25 -28(3)
C21 N20 Ru1 N25 147.0(19)
C14 N13 Ru1 N1 85.7(7)
C18 N13 Ru1 N1 -100.5(6)
C14 N13 Ru1 N8 174.2(16)
C18 N13 Ru1 N8 -12(2)
C14 N13 Ru1 N20 176.6(8)
C18 N13 Ru1 N20 -9.6(6)
C14 N13 Ru1 O31 -88.1(7)
C18 N13 Ru1 O31 85.7(6)
C14 N13 Ru1 N25 -8.7(7)
C18 N13 Ru1 N25 165.1(6)
C30 O31 Ru1 N1 -59(2)
C30 O31 Ru1 N8 -110.2(7)
C30 O31 Ru1 N20 155.5(7)
C30 O31 Ru1 N13 78.1(7)
C30 O31 Ru1 N25 -17.7(7)
C26 N25 Ru1 N1 -166.7(7)
C29 N25 Ru1 N1 71.1(7)
C26 N25 Ru1 N8 113.1(7)
C29 N25 Ru1 N8 -9.1(7)
C26 N25 Ru1 N20 -31(3)
C29 N25 Ru1 N20 -153(2)
C26 N25 Ru1 N13 -66.5(7)
C29 N25 Ru1 N13 171.3(7)
C26 N25 Ru1 O31 19.1(7)
C29 N25 Ru1 O31 -103.1(7)
N101 C102 C103 C104 1.1(17)
C102 C103 C104 C105 -1.3(18)
C103 C104 C105 C106 0.4(18)
C104 C105 C106 N101 0.8(16)
C104 C105 C106 C107 178.4(11)
N101 C106 C107 N108 1.1(13)
C105 C106 C107 N108 -176.5(10)
N101 C106 C107 C112 -174.7(9)
C105 C106 C107 C112 7.7(17)
N108 C109 C110 C111 0.6(15)
C109 C110 C111 C112 -0.3(16)
C110 C111 C112 C107 -0.6(17)
N108 C107 C112 C111 1.3(17)
C106 C107 C112 C111 176.8(10)
N113 C114 C115 C116 -1.5(16)
C114 C115 C116 C117 2.0(15)
C115 C116 C117 C118 -2.8(17)
C116 C117 C118 N113 2.9(16)
C116 C117 C118 C119 -179.1(9)
N113 C118 C119 N120 -3.1(12)
C117 C118 C119 N120 178.7(8)
N113 C118 C119 C124 177.4(8)
C117 C118 C119 C124 -0.8(15)
N120 C121 C122 C123 1.1(15)
C121 C122 C123 C124 1.3(15)
C122 C123 C124 C119 -0.7(14)
N120 C119 C124 C123 -2.3(13)
C118 C119 C124 C123 177.1(9)
C130 C126 C127 C128 -131.8(9)
N125 C126 C127 C128 -9.6(11)
C126 C127 C128 C129 30.0(11)
C127 C128 C129 N125 -42.5(11)
N125 C126 C130 O131 3.4(13)
C127 C126 C130 O131 123.5(11)
N125 C126 C130 O132 -173.6(8)
C127 C126 C130 O132 -53.5(12)
C103 C102 N101 C106 0.1(16)
C103 C102 N101 Ru2 -176.7(8)
C105 C106 N101 C102 -1.0(14)
C107 C106 N101 C102 -178.9(9)
C105 C106 N101 Ru2 176.2(7)
C107 C106 N101 Ru2 -1.6(11)
C112 C107 N108 C109 -1.0(15)
C106 C107 N108 C109 -176.8(9)
C112 C107 N108 Ru2 175.8(8)
C106 C107 N108 Ru2 -0.1(12)
C110 C109 N108 C107 0.0(14)
C110 C109 N108 Ru2 -176.4(7)
C115 C114 N113 C118 1.6(17)
C115 C114 N113 Ru2 -174.8(6)
C117 C118 N113 C114 -2.2(15)
C119 C118 N113 C114 179.6(9)
C117 C118 N113 Ru2 174.5(7)
C119 C118 N113 Ru2 -3.6(11)
C122 C121 N120 C119 -4.0(14)
C122 C121 N120 Ru2 172.4(7)
C124 C119 N120 C121 4.7(12)
C118 C119 N120 C121 -174.8(8)
C124 C119 N120 Ru2 -172.2(6)
C118 C119 N120 Ru2 8.3(9)
C128 C129 N125 C126 35.9(10)
C128 C129 N125 Ru2 157.8(6)
C130 C126 N125 C129 109.5(9)
C127 C126 N125 C129 -15.9(10)
C130 C126 N125 Ru2 -19.9(9)
C127 C126 N125 Ru2 -145.2(6)
O132 C130 O131 Ru2 -167.5(8)
C126 C130 O131 Ru2 15.9(12)
C102 N101 Ru2 N108 178.2(9)
C106 N101 Ru2 N108 1.2(7)
C102 N101 Ru2 N113 -90.4(9)
C106 N101 Ru2 N113 92.6(7)
C102 N101 Ru2 N120 -10.6(9)
C106 N101 Ru2 N120 172.4(7)
C102 N101 Ru2 O131 119(2)
C106 N101 Ru2 O131 -58(3)
C102 N101 Ru2 N125 85.6(9)
C106 N101 Ru2 N125 -91.4(7)
C107 N108 Ru2 N101 -0.6(7)
C109 N108 Ru2 N101 175.9(9)
C107 N108 Ru2 N113 -95.9(8)
C109 N108 Ru2 N113 80.7(8)
C107 N108 Ru2 N120 -84(2)
C109 N108 Ru2 N120 93(2)
C107 N108 Ru2 O131 172.4(7)
C109 N108 Ru2 O131 -11.0(8)
C107 N108 Ru2 N125 92.2(8)
C109 N108 Ru2 N125 -91.2(8)
C114 N113 Ru2 N101 -79.1(10)
C118 N113 Ru2 N101 104.4(7)
C114 N113 Ru2 N108 0.9(10)
C118 N113 Ru2 N108 -175.6(7)
C114 N113 Ru2 N120 -177.3(10)
C118 N113 Ru2 N120 6.2(6)
C114 N113 Ru2 O131 96.9(10)
C118 N113 Ru2 O131 -79.6(7)
C114 N113 Ru2 N125 124.8(19)
C118 N113 Ru2 N125 -52(2)
C121 N120 Ru2 N101 81.5(8)
C119 N120 Ru2 N101 -101.9(6)
C121 N120 Ru2 N108 163.4(16)
C119 N120 Ru2 N108 -20(2)
C121 N120 Ru2 N113 175.5(8)
C119 N120 Ru2 N113 -8.0(5)
C121 N120 Ru2 O131 -92.3(8)
C119 N120 Ru2 O131 84.2(6)
C121 N120 Ru2 N125 -12.8(8)
C119 N120 Ru2 N125 163.7(6)
C130 O131 Ru2 N101 -56(3)
C130 O131 Ru2 N108 -113.6(8)
C130 O131 Ru2 N113 154.0(8)
C130 O131 Ru2 N120 74.9(8)
C130 O131 Ru2 N125 -21.4(7)
C129 N125 Ru2 N101 77.4(7)
C126 N125 Ru2 N101 -163.0(6)
C129 N125 Ru2 N108 -2.6(7)
C126 N125 Ru2 N108 117.0(6)
C129 N125 Ru2 N113 -126(2)
C126 N125 Ru2 N113 -7(2)
C129 N125 Ru2 N120 176.8(6)
C126 N125 Ru2 N120 -63.6(6)
C129 N125 Ru2 O131 -98.1(7)
C126 N125 Ru2 O131 21.5(6)
